data_7229959
loop_
_publ_author_name
'Ovsyannikov, A. S.'
'Ferlay, S.'
'Solovieva, S. E.'
'Antipin, I. S.'
'Konovalov, A. I.'
'Kyritsakas, N.'
'Hosseini, M. W.'

_publ_section_title
;
 Molecular tectonics: high dimensional coordination networks based on
 methylenecarboxylate-appended tetramercaptothiacalix[4]arene in the
 1,3-alternate conformation
;
_journal_issue 8
_journal_name_full CrystEngComm
_journal_page_first 1130
_journal_paper_doi 10.1039/C7CE02105D
_journal_volume 20
_journal_year 2018
_chemical_formula_moiety 'C68 H72 N4 Zn2 O8 S8,1.5(C5 H5 N),0.75(C H4 O)'
_chemical_formula_sum 'C76.25 H82.5 N5.5 O8.75 S8 Zn2'
_chemical_formula_weight 1603.19
_space_group_crystal_system monoclinic
_space_group_IT_number 14
_space_group_name_Hall '-P 2ybc'
_space_group_name_H-M_alt 'P 1 21/c 1'
_symmetry_space_group_name_Hall '-P 2ybc'
_symmetry_space_group_name_H-M 'P 1 21/c 1'
_atom_sites_solution_hydrogens geom
_audit_creation_method SHELXL-2014/6
_audit_update_record
;
2017-07-18 deposited with the CCDC.
2018-01-11 downloaded from the CCDC.
;
_cell_angle_alpha 90
_cell_angle_beta 92.578(2)
_cell_angle_gamma 90
_cell_formula_units_Z 4
_cell_length_a 15.6172(11)
_cell_length_b 25.956(2)
_cell_length_c 22.5235(10)
_cell_measurement_reflns_used 24000
_cell_measurement_temperature 173(2)
_cell_measurement_theta_max 25.
_cell_measurement_theta_min 2.5
_cell_volume 9120.9(10)
_computing_cell_refinement 'Bruker SAINT'
_computing_data_collection 'Bruker APEX2'
_computing_data_reduction 'Bruker SAINT'
_computing_molecular_graphics 'Bruker SHELXTL'
_computing_publication_material 'Bruker SHELXTL'
_computing_structure_refinement 'SHELXL-2014 (Sheldrick 2014)'
_computing_structure_solution 'SHELXS-97 (Sheldrick 2008)'
_diffrn_ambient_temperature 173(2)
_diffrn_measured_fraction_theta_full 0.949
_diffrn_measured_fraction_theta_max 0.905
_diffrn_measurement_device_type 'Bruker APEX-II CCD'
_diffrn_measurement_method '\f and \w scans'
_diffrn_radiation_type MoK\a
_diffrn_radiation_wavelength 0.71073
_diffrn_reflns_av_R_equivalents 0.0860
_diffrn_reflns_av_unetI/netI 0.0873
_diffrn_reflns_Laue_measured_fraction_full 0.949
_diffrn_reflns_Laue_measured_fraction_max 0.905
_diffrn_reflns_limit_h_max 21
_diffrn_reflns_limit_h_min -21
_diffrn_reflns_limit_k_max 36
_diffrn_reflns_limit_k_min -36
_diffrn_reflns_limit_l_max 17
_diffrn_reflns_limit_l_min -28
_diffrn_reflns_number 24310
_diffrn_reflns_point_group_measured_fraction_full 0.949
_diffrn_reflns_point_group_measured_fraction_max 0.905
_diffrn_reflns_theta_full 25.242
_diffrn_reflns_theta_max 30.106
_diffrn_reflns_theta_min 1.523
_exptl_absorpt_coefficient_mu 0.759
_exptl_absorpt_correction_T_max 0.968
_exptl_absorpt_correction_T_min 0.961
_exptl_absorpt_correction_type multi-scan
_exptl_absorpt_process_details sadabs
_exptl_crystal_colour colorless
_exptl_crystal_density_diffrn 1.167
_exptl_crystal_density_meas ?
_exptl_crystal_description prism
_exptl_crystal_F_000 3346
_exptl_crystal_size_max 0.060
_exptl_crystal_size_mid 0.060
_exptl_crystal_size_min 0.050
_refine_diff_density_max 1.646
_refine_diff_density_min -0.617
_refine_diff_density_rms 0.113
_refine_ls_extinction_method none
_refine_ls_goodness_of_fit_ref 1.039
_refine_ls_hydrogen_treatment constr
_refine_ls_matrix_type full
_refine_ls_number_parameters 919
_refine_ls_number_reflns 24310
_refine_ls_number_restraints 3
_refine_ls_restrained_S_all 1.042
_refine_ls_R_factor_all 0.1505
_refine_ls_R_factor_gt 0.0815
_refine_ls_shift/su_max 0.020
_refine_ls_shift/su_mean 0.041
_refine_ls_structure_factor_coef Fsqd
_refine_ls_weighting_details 'w=1/[\s^2^(Fo^2^)+(0.1261P)^2^] where P=(Fo^2^+2Fc^2^)/3'
_refine_ls_weighting_scheme calc
_refine_ls_wR_factor_gt 0.2212
_refine_ls_wR_factor_ref 0.2472
_reflns_Friedel_coverage 0.000
_reflns_number_gt 11839
_reflns_number_total 24310
_reflns_threshold_expression 'I > 2\s(I)'
_cod_data_source_file c7ce02105d1.cif
_cod_data_source_block e3426a_a
_cod_depositor_comments
;
The following automatic conversions were performed:

'_exptl_crystal_density_meas' value 'none' was changed to '?' - the
value is perceived as not measured.

Automatic conversion script
Id: cif_fix_values 4973 2017-02-22 13:04:09Z antanas 

 Adding full bibliography for 7229954--7229959.cif.
;
_cod_original_cell_volume 9121.0(10)
_cod_original_formula_sum 'C76.25 H82.50 N5.50 O8.75 S8 Zn2'
_cod_database_code 7229959
_shelx_space_group_comment
;
The symmetry employed for this shelxl refinement is uniquely defined
by the following loop, which should always be used as a source of
symmetry information in preference to the above space-group names.
They are only intended as comments.
;
_shelx_estimated_absorpt_t_min 0.956
_shelx_estimated_absorpt_t_max 0.963
_diffrn_reflns_v_r_equivalents 0.0563
_shelxl_version_number 2014/6

loop_
_space_group_symop_operation_xyz
'x, y, z'
'-x, y+1/2, -z+1/2'
'-x, -y, -z'
'x, -y-1/2, z-1/2'

loop_
_atom_site_label
_atom_site_type_symbol
_atom_site_fract_x
_atom_site_fract_y
_atom_site_fract_z
_atom_site_U_iso_or_equiv
_atom_site_adp_type
_atom_site_occupancy
_atom_site_site_symmetry_order
_atom_site_calc_flag
_atom_site_refinement_flags_posn
_atom_site_refinement_flags_adp
_atom_site_refinement_flags_occupancy
Zn1 Zn 0.73892(3) 0.25659(2) 0.27212(3) 0.05040(17) Uani 1 1 d . . .
Zn2 Zn 0.72187(4) 0.71927(2) 0.55199(2) 0.05718(18) Uani 1 1 d . . .
S1 S 0.43680(7) 0.48203(4) 0.25607(6) 0.0519(3) Uani 1 1 d . . .
C1 C 0.4979(3) 0.50607(15) 0.31885(19) 0.0412(10) Uani 1 1 d . . .
C2 C 0.5843(3) 0.49328(15) 0.33062(19) 0.0404(9) Uani 1 1 d . . .
C3 C 0.6246(3) 0.51320(17) 0.3814(2) 0.0451(10) Uani 1 1 d . . .
C4 C 0.5807(3) 0.54333(17) 0.42062(19) 0.0443(10) Uani 1 1 d . . .
H4 H 0.6107 0.5567 0.4549 0.053 Uiso 1 1 calc R U .
C5 C 0.4953(3) 0.55440(15) 0.41159(19) 0.0419(10) Uani 1 1 d . . .
C6 C 0.4555(3) 0.53619(15) 0.35898(19) 0.0423(10) Uani 1 1 d . . .
H6 H 0.3972 0.5448 0.3503 0.051 Uiso 1 1 calc R U .
S2 S 0.63951(8) 0.45077(5) 0.28328(5) 0.0536(3) Uani 1 1 d . . .
C7 C 0.6301(3) 0.39165(16) 0.3253(2) 0.0553(12) Uani 1 1 d . . .
H7A H 0.6524 0.3969 0.3667 0.066 Uiso 1 1 calc R U .
H7B H 0.5693 0.3812 0.3262 0.066 Uiso 1 1 calc R U .
C8 C 0.6815(3) 0.35036(17) 0.2957(2) 0.0536(12) Uani 1 1 d . . .
O1 O 0.6651(2) 0.30502(12) 0.31126(16) 0.0596(9) Uani 1 1 d . . .
O2 O 0.7367(3) 0.36128(16) 0.2618(2) 0.1025(17) Uani 1 1 d . . .
C9 C 0.4460(3) 0.58837(17) 0.4545(2) 0.0519(12) Uani 1 1 d . . .
C10 C 0.4370(5) 0.6415(2) 0.4258(3) 0.097(2) Uani 1 1 d . . .
H10A H 0.4940 0.6554 0.4186 0.145 Uiso 1 1 calc R U .
H10B H 0.4073 0.6647 0.4523 0.145 Uiso 1 1 calc R U .
H10C H 0.4039 0.6386 0.3879 0.145 Uiso 1 1 calc R U .
C11 C 0.4939(4) 0.5935(3) 0.5149(2) 0.0781(17) Uani 1 1 d . . .
H11A H 0.5482 0.6115 0.5100 0.117 Uiso 1 1 calc R U .
H11B H 0.5053 0.5591 0.5314 0.117 Uiso 1 1 calc R U .
H11C H 0.4588 0.6131 0.5419 0.117 Uiso 1 1 calc R U .
C12 C 0.3578(3) 0.5651(3) 0.4648(3) 0.0728(16) Uani 1 1 d . . .
H12A H 0.3304 0.5843 0.4962 0.109 Uiso 1 1 calc R U .
H12B H 0.3645 0.5290 0.4767 0.109 Uiso 1 1 calc R U .
H12C H 0.3221 0.5671 0.4279 0.109 Uiso 1 1 calc R U .
S3 S 0.73371(7) 0.49825(5) 0.40376(6) 0.0556(3) Uani 1 1 d . . .
C13 C 0.7954(3) 0.52182(19) 0.3452(2) 0.0500(11) Uani 1 1 d . . .
C14 C 0.8005(2) 0.57523(16) 0.33130(19) 0.0404(9) Uani 1 1 d . . .
C15 C 0.8505(2) 0.58917(16) 0.2846(2) 0.0438(10) Uani 1 1 d . . .
C16 C 0.8996(3) 0.5522(2) 0.2571(2) 0.0589(13) Uani 1 1 d . . .
H16 H 0.9345 0.5626 0.2257 0.071 Uiso 1 1 calc R U .
C17 C 0.8996(3) 0.5008(2) 0.2738(3) 0.0678(15) Uani 1 1 d . . .
C18 C 0.8450(3) 0.4864(2) 0.3161(3) 0.0640(14) Uani 1 1 d . . .
H18 H 0.8407 0.4510 0.3260 0.077 Uiso 1 1 calc R U .
S4 S 0.74494(7) 0.62037(4) 0.37518(5) 0.0453(3) Uani 1 1 d . . .
C19 C 0.8342(4) 0.6512(3) 0.4103(3) 0.1002(18) Uani 1 1 d . . .
H19A H 0.8802 0.6255 0.4179 0.120 Uiso 1 1 calc R U .
H19B H 0.8561 0.6775 0.3830 0.120 Uiso 1 1 calc R U .
C20 C 0.8141(4) 0.6765(3) 0.4679(3) 0.1002(18) Uani 1 1 d . . .
O3 O 0.7371(3) 0.6911(2) 0.47334(16) 0.0888(14) Uani 1 1 d . . .
O4 O 0.8702(3) 0.6813(2) 0.50680(19) 0.1046(16) Uani 1 1 d . . .
C21 C 0.9554(4) 0.4609(2) 0.2438(4) 0.092(2) Uani 1 1 d . . .
C22 C 0.9858(10) 0.4210(6) 0.2918(7) 0.267(10) Uani 1 1 d . . .
H22A H 0.9687 0.4326 0.3310 0.400 Uiso 1 1 calc R U .
H22B H 1.0484 0.4178 0.2920 0.400 Uiso 1 1 calc R U .
H22C H 0.9596 0.3875 0.2826 0.400 Uiso 1 1 calc R U .
C23 C 0.9048(6) 0.4326(4) 0.2015(6) 0.189(6) Uani 1 1 d . . .
H23A H 0.9272 0.3974 0.1990 0.284 Uiso 1 1 calc R U .
H23B H 0.9068 0.4493 0.1626 0.284 Uiso 1 1 calc R U .
H23C H 0.8454 0.4315 0.2137 0.284 Uiso 1 1 calc R U .
C24 C 1.0372(4) 0.4816(3) 0.2269(5) 0.151(4) Uani 1 1 d . . .
H24A H 1.0669 0.4559 0.2035 0.227 Uiso 1 1 calc R U .
H24B H 1.0723 0.4901 0.2627 0.227 Uiso 1 1 calc R U .
H24C H 1.0274 0.5128 0.2030 0.227 Uiso 1 1 calc R U .
S5 S 0.86122(7) 0.65410(5) 0.26004(5) 0.0484(3) Uani 1 1 d . . .
C25 C 0.7548(3) 0.67127(16) 0.23595(18) 0.0389(9) Uani 1 1 d . . .
C26 C 0.7124(3) 0.64835(15) 0.18672(18) 0.0403(9) Uani 1 1 d . . .
C27 C 0.6271(3) 0.66328(15) 0.17369(17) 0.0398(9) Uani 1 1 d . . .
C28 C 0.5884(3) 0.70125(15) 0.20755(18) 0.0389(9) Uani 1 1 d . . .
H28 H 0.5303 0.7101 0.1982 0.047 Uiso 1 1 calc R U .
C29 C 0.6314(3) 0.72636(15) 0.25397(17) 0.0372(9) Uani 1 1 d . . .
C30 C 0.7152(3) 0.71035(15) 0.26739(19) 0.0411(9) Uani 1 1 d . . .
H30 H 0.7468 0.7267 0.2992 0.049 Uiso 1 1 calc R U .
S6 S 0.76346(8) 0.60326(4) 0.14096(5) 0.0527(3) Uani 1 1 d . . .
C31 C 0.8372(3) 0.64580(19) 0.1046(2) 0.0581(13) Uani 1 1 d . . .
H31A H 0.8780 0.6608 0.1348 0.070 Uiso 1 1 calc R U .
H31B H 0.8706 0.6256 0.0764 0.070 Uiso 1 1 calc R U .
C32 C 0.7904(3) 0.6891(2) 0.0713(2) 0.0569(13) Uani 1 1 d . . .
O5 O 0.7859(2) 0.73102(13) 0.10130(15) 0.0596(9) Uani 1 1 d . . .
O6 O 0.7583(3) 0.68359(16) 0.02128(16) 0.0750(11) Uani 1 1 d . . .
C33 C 0.5865(3) 0.76588(16) 0.29073(19) 0.0435(10) Uani 1 1 d . . .
C34 C 0.5132(4) 0.7371(2) 0.3218(3) 0.0734(17) Uani 1 1 d . . .
H34A H 0.5368 0.7069 0.3429 0.110 Uiso 1 1 calc R U .
H34B H 0.4697 0.7259 0.2918 0.110 Uiso 1 1 calc R U .
H34C H 0.4871 0.7603 0.3501 0.110 Uiso 1 1 calc R U .
C35 C 0.5485(3) 0.80929(19) 0.2517(2) 0.0578(13) Uani 1 1 d . . .
H35A H 0.5224 0.8352 0.2769 0.087 Uiso 1 1 calc R U .
H35B H 0.5048 0.7951 0.2237 0.087 Uiso 1 1 calc R U .
H35C H 0.5940 0.8253 0.2295 0.087 Uiso 1 1 calc R U .
C36 C 0.6460(4) 0.7912(2) 0.3386(2) 0.0666(15) Uani 1 1 d . . .
H36A H 0.6136 0.8168 0.3605 0.100 Uiso 1 1 calc R U .
H36B H 0.6936 0.8083 0.3197 0.100 Uiso 1 1 calc R U .
H36C H 0.6685 0.7648 0.3662 0.100 Uiso 1 1 calc R U .
S7 S 0.56575(8) 0.63725(4) 0.11221(5) 0.0488(3) Uani 1 1 d . . .
C37 C 0.5508(3) 0.57195(16) 0.13385(18) 0.0426(10) Uani 1 1 d . . .
C38 C 0.4983(3) 0.55765(15) 0.18070(18) 0.0409(10) Uani 1 1 d . . .
C39 C 0.4939(3) 0.50541(16) 0.19458(19) 0.0446(10) Uani 1 1 d . . .
C40 C 0.5312(3) 0.46851(17) 0.1591(2) 0.0495(11) Uani 1 1 d . . .
H40 H 0.5247 0.4331 0.1686 0.059 Uiso 1 1 calc R U .
C41 C 0.5775(3) 0.48191(18) 0.1106(2) 0.0539(12) Uani 1 1 d . . .
C42 C 0.5869(3) 0.53436(17) 0.09857(19) 0.0489(11) Uani 1 1 d . . .
H42 H 0.6186 0.5446 0.0656 0.059 Uiso 1 1 calc R U .
S8 S 0.44170(7) 0.60473(4) 0.22115(5) 0.0448(3) Uani 1 1 d . . .
C43 C 0.3647(3) 0.6220(2) 0.1615(2) 0.0595(13) Uani 1 1 d . . .
H43A H 0.3950 0.6254 0.1240 0.071 Uiso 1 1 calc R U .
H43B H 0.3222 0.5939 0.1561 0.071 Uiso 1 1 calc R U .
C44 C 0.3183(3) 0.67163(18) 0.1735(3) 0.0536(12) Uani 1 1 d . . .
O7 O 0.2784(3) 0.69197(16) 0.13077(19) 0.0829(12) Uani 1 1 d . . .
O8 O 0.3222(2) 0.69008(12) 0.22530(17) 0.0592(9) Uani 1 1 d . . .
C45 C 0.6247(4) 0.4419(2) 0.0729(2) 0.0699(16) Uani 1 1 d . . .
C46 C 0.6143(5) 0.3879(2) 0.0970(4) 0.107(3) Uani 1 1 d . . .
H46A H 0.5552 0.3763 0.0889 0.160 Uiso 1 1 calc R U .
H46B H 0.6272 0.3879 0.1399 0.160 Uiso 1 1 calc R U .
H46C H 0.6538 0.3646 0.0776 0.160 Uiso 1 1 calc R U .
C47 C 0.5956(7) 0.4468(4) 0.0099(3) 0.179(6) Uani 1 1 d . . .
H47A H 0.6361 0.4291 -0.0151 0.269 Uiso 1 1 calc R U .
H47B H 0.5928 0.4833 -0.0010 0.269 Uiso 1 1 calc R U .
H47C H 0.5387 0.4313 0.0040 0.269 Uiso 1 1 calc R U .
C48 C 0.7215(4) 0.4515(3) 0.0812(5) 0.129(3) Uani 1 1 d . . .
H48A H 0.7526 0.4252 0.0597 0.194 Uiso 1 1 calc R U .
H48B H 0.7386 0.4499 0.1235 0.194 Uiso 1 1 calc R U .
H48C H 0.7352 0.4857 0.0656 0.194 Uiso 1 1 calc R U .
N1 N 0.7570(2) 0.25817(16) 0.1825(2) 0.0574(10) Uani 1 1 d . . .
C49 C 0.7838(5) 0.2994(3) 0.1541(4) 0.096(2) Uani 1 1 d . . .
H49 H 0.7903 0.3307 0.1757 0.115 Uiso 1 1 calc R U .
C50 C 0.8027(5) 0.2994(3) 0.0947(4) 0.104(3) Uani 1 1 d . . .
H50 H 0.8219 0.3298 0.0759 0.125 Uiso 1 1 calc R U .
C51 C 0.7934(5) 0.2560(4) 0.0649(3) 0.101(2) Uani 1 1 d . . .
H51 H 0.8059 0.2549 0.0241 0.121 Uiso 1 1 calc R U .
C52 C 0.7652(5) 0.2117(4) 0.0930(4) 0.120(3) Uani 1 1 d . . .
H52 H 0.7581 0.1801 0.0720 0.144 Uiso 1 1 calc R U .
C53 C 0.7484(4) 0.2152(3) 0.1506(3) 0.088(2) Uani 1 1 d . . .
H53 H 0.7290 0.1851 0.1699 0.105 Uiso 1 1 calc R U .
N2 N 0.8600(3) 0.26257(17) 0.3102(3) 0.0682(12) Uani 1 1 d . . .
C54 C 0.9278(5) 0.2627(4) 0.2808(6) 0.157(4) Uani 1 1 d . . .
H54 H 0.9248 0.2597 0.2387 0.188 Uiso 1 1 calc R U .
C55 C 1.0108(6) 0.2677(4) 0.3137(8) 0.189(6) Uani 1 1 d . . .
H55 H 1.0616 0.2652 0.2921 0.227 Uiso 1 1 calc R U .
C56 C 1.0184(8) 0.2752(6) 0.3702(6) 0.188(5) Uani 1 1 d . . .
H56 H 1.0722 0.2803 0.3908 0.225 Uiso 1 1 calc R U .
C57 C 0.9479(8) 0.2752(5) 0.3962(6) 0.188(5) Uani 1 1 d . . .
H57 H 0.9477 0.2800 0.4380 0.225 Uiso 1 1 calc R U .
C58 C 0.8727(7) 0.2683(6) 0.3645(5) 0.206(7) Uani 1 1 d . . .
H58 H 0.8229 0.2679 0.3872 0.247 Uiso 1 1 calc R U .
N3 N 0.7316(3) 0.65737(16) 0.6101(2) 0.0626(11) Uani 1 1 d . . .
C59 C 0.7211(5) 0.6089(3) 0.5919(4) 0.127(3) Uani 1 1 d . . .
H59 H 0.7049 0.6027 0.5514 0.152 Uiso 1 1 calc R U .
C60 C 0.7328(5) 0.5670(3) 0.6295(6) 0.138(4) Uani 1 1 d . . .
H60 H 0.7240 0.5329 0.6152 0.165 Uiso 1 1 calc R U .
C61 C 0.7565(4) 0.5753(4) 0.6858(5) 0.118(3) Uani 1 1 d . . .
H61 H 0.7657 0.5470 0.7120 0.142 Uiso 1 1 calc R U .
C62 C 0.7675(4) 0.6236(3) 0.7061(3) 0.095(2) Uani 1 1 d . . .
H62 H 0.7841 0.6296 0.7466 0.114 Uiso 1 1 calc R U .
C63 C 0.7542(3) 0.6648(2) 0.6671(2) 0.0646(14) Uani 1 1 d . . .
H63 H 0.7614 0.6989 0.6816 0.077 Uiso 1 1 calc R U .
N4 N 0.5941(3) 0.73544(15) 0.54442(16) 0.0480(9) Uani 1 1 d . . .
C64 C 0.5635(4) 0.7621(2) 0.4968(2) 0.0611(13) Uani 1 1 d . . .
H64 H 0.6020 0.7718 0.4672 0.073 Uiso 1 1 calc R U .
C65 C 0.4792(4) 0.7757(2) 0.4894(2) 0.0684(15) Uani 1 1 d . . .
H65 H 0.4596 0.7942 0.4550 0.082 Uiso 1 1 calc R U .
C66 C 0.4229(4) 0.7624(2) 0.5319(2) 0.0632(14) Uani 1 1 d . . .
H66 H 0.3642 0.7718 0.5273 0.076 Uiso 1 1 calc R U .
C67 C 0.4524(4) 0.7353(2) 0.5811(2) 0.0619(14) Uani 1 1 d . . .
H67 H 0.4151 0.7257 0.6114 0.074 Uiso 1 1 calc R U .
C68 C 0.5393(3) 0.72242(19) 0.5847(2) 0.0557(12) Uani 1 1 d . . .
H68 H 0.5602 0.7032 0.6182 0.067 Uiso 1 1 calc R U .
N5 N 0.2130(4) 0.5615(3) 0.3337(4) 0.117(2) Uani 1 1 d . . .
C69 C 0.2165(5) 0.5764(3) 0.2766(5) 0.125(3) Uani 1 1 d . . .
H69 H 0.2638 0.5646 0.2553 0.150 Uiso 1 1 calc R U .
C70 C 0.1574(5) 0.6074(4) 0.2463(7) 0.198(7) Uani 1 1 d . . .
H70 H 0.1628 0.6153 0.2054 0.238 Uiso 1 1 calc R U .
C71 C 0.0914(7) 0.6263(5) 0.2772(11) 0.256(13) Uani 1 1 d . . .
H71 H 0.0511 0.6492 0.2585 0.307 Uiso 1 1 calc R U .
C72 C 0.0833(7) 0.6125(5) 0.3338(8) 0.186(7) Uani 1 1 d . . .
H72 H 0.0361 0.6247 0.3549 0.223 Uiso 1 1 calc R U .
C73 C 0.1486(6) 0.5777(6) 0.3644(6) 0.186(6) Uani 1 1 d . . .
H73 H 0.1434 0.5677 0.4047 0.223 Uiso 1 1 calc R U .
O15 O 0.8030(9) 0.3523(6) 0.9642(5) 0.060(2) Uani 0.25 1 d D . P
H15 H 0.7660 0.3756 0.9665 0.090 Uiso 0.25 1 calc R U P
C74 C 0.8796(12) 0.3737(8) 0.9471(7) 0.060(2) Uani 0.25 1 d D . P
H74A H 0.9234 0.3696 0.9793 0.090 Uiso 0.25 1 calc R U P
H74B H 0.8712 0.4105 0.9387 0.090 Uiso 0.25 1 calc R U P
H74C H 0.8982 0.3562 0.9114 0.090 Uiso 0.25 1 calc R U P
C75 C 0.7302(12) 0.5881(8) 0.9692(7) 0.060(2) Uani 0.25 1 d D . P
H75A H 0.7429 0.5989 1.0104 0.090 Uiso 0.25 1 calc R U P
H75B H 0.7382 0.5508 0.9658 0.090 Uiso 0.25 1 calc R U P
H75C H 0.6708 0.5970 0.9576 0.090 Uiso 0.25 1 calc R U P
O16 O 0.7881(9) 0.6146(5) 0.9300(5) 0.060(2) Uani 0.25 1 d D . P
H16A H 0.7968 0.5960 0.9004 0.090 Uiso 0.25 1 calc R U P
N6 N 0.8963(7) 0.6679(4) 0.8559(5) 0.134(3) Uani 0.5 1 d G . P
C76 C 0.9431(7) 0.7018(5) 0.8222(4) 0.134(3) Uani 0.5 1 d G . P
H76 H 0.9440 0.6975 0.7804 0.161 Uiso 0.5 1 calc R U P
C77 C 0.9886(7) 0.7418(4) 0.8498(5) 0.134(3) Uani 0.5 1 d G . P
H77 H 1.0206 0.7650 0.8267 0.161 Uiso 0.5 1 calc R U P
C78 C 0.9873(7) 0.7481(4) 0.9110(6) 0.134(3) Uani 0.5 1 d G . P
H78 H 1.0184 0.7755 0.9298 0.161 Uiso 0.5 1 calc R U P
C79 C 0.9405(8) 0.7142(5) 0.9447(4) 0.134(3) Uani 0.5 1 d G . P
H79 H 0.9396 0.7185 0.9866 0.161 Uiso 0.5 1 calc R U P
C80 C 0.8950(7) 0.6742(4) 0.9172(5) 0.134(3) Uani 0.5 1 d G . P
H80 H 0.8630 0.6510 0.9402 0.161 Uiso 0.5 1 calc R U P
O17 O 0.7513(10) 0.5174(7) 0.8593(7) 0.085(5) Uani 0.25 1 d D . P
H17 H 0.7045 0.5149 0.8760 0.128 Uiso 0.25 1 calc R U P
C81 C 0.7738(12) 0.5688(7) 0.8553(7) 0.051(5) Uani 0.25 1 d D . P
H81A H 0.7247 0.5904 0.8647 0.077 Uiso 0.25 1 calc R U P
H81B H 0.7906 0.5764 0.8148 0.077 Uiso 0.25 1 calc R U P
H81C H 0.8219 0.5762 0.8834 0.077 Uiso 0.25 1 calc R U P

loop_
_atom_site_aniso_label
_atom_site_aniso_U_11
_atom_site_aniso_U_22
_atom_site_aniso_U_33
_atom_site_aniso_U_23
_atom_site_aniso_U_13
_atom_site_aniso_U_12
Zn1 0.0370(3) 0.0312(3) 0.0834(4) -0.0027(3) 0.0078(2) -0.0033(2)
Zn2 0.0687(4) 0.0556(4) 0.0468(3) -0.0136(3) -0.0017(3) 0.0030(3)
S1 0.0478(6) 0.0317(6) 0.0763(8) -0.0091(5) 0.0056(6) -0.0068(5)
C1 0.041(2) 0.026(2) 0.058(3) 0.0034(18) 0.0139(19) 0.0001(16)
C2 0.048(2) 0.026(2) 0.048(3) 0.0060(18) 0.0146(19) 0.0060(17)
C3 0.040(2) 0.039(2) 0.057(3) 0.018(2) 0.015(2) 0.0059(18)
C4 0.052(3) 0.039(2) 0.042(2) 0.0068(19) 0.0088(19) 0.0020(19)
C5 0.049(2) 0.028(2) 0.049(3) 0.0082(18) 0.020(2) -0.0002(17)
C6 0.039(2) 0.029(2) 0.059(3) 0.0030(19) 0.0141(19) 0.0006(16)
S2 0.0632(7) 0.0408(6) 0.0585(7) 0.0091(5) 0.0214(6) 0.0196(5)
C7 0.059(3) 0.029(2) 0.081(3) -0.001(2) 0.029(2) -0.0016(19)
C8 0.044(2) 0.030(2) 0.087(4) 0.002(2) 0.016(2) 0.0041(18)
O1 0.0534(19) 0.0341(17) 0.093(3) 0.0028(17) 0.0193(17) -0.0029(14)
O2 0.113(3) 0.048(2) 0.155(4) 0.000(2) 0.092(3) 0.010(2)
C9 0.064(3) 0.032(2) 0.060(3) -0.001(2) 0.020(2) 0.005(2)
C10 0.154(6) 0.040(3) 0.101(5) 0.003(3) 0.056(5) 0.033(4)
C11 0.089(4) 0.081(4) 0.066(4) -0.029(3) 0.020(3) -0.001(3)
C12 0.064(3) 0.083(4) 0.074(4) -0.008(3) 0.030(3) 0.003(3)
S3 0.0464(6) 0.0538(7) 0.0669(8) 0.0192(6) 0.0066(5) 0.0129(5)
C13 0.030(2) 0.050(3) 0.071(3) 0.010(2) 0.0046(19) 0.0108(18)
C14 0.0315(19) 0.040(2) 0.050(2) -0.0051(19) -0.0010(17) 0.0059(17)
C15 0.0263(18) 0.037(2) 0.068(3) -0.004(2) 0.0068(19) 0.0011(16)
C16 0.043(2) 0.054(3) 0.081(4) -0.005(3) 0.025(2) 0.003(2)
C17 0.043(3) 0.043(3) 0.119(5) -0.016(3) 0.025(3) 0.009(2)
C18 0.040(2) 0.042(3) 0.112(4) 0.006(3) 0.022(3) 0.008(2)
S4 0.0411(5) 0.0445(6) 0.0504(7) -0.0066(5) 0.0040(5) 0.0059(5)
C19 0.064(3) 0.150(5) 0.086(3) -0.066(3) -0.002(2) -0.009(3)
C20 0.064(3) 0.150(5) 0.086(3) -0.066(3) -0.002(2) -0.009(3)
O3 0.083(3) 0.119(4) 0.064(2) -0.045(2) -0.002(2) 0.012(3)
O4 0.095(3) 0.141(5) 0.076(3) -0.047(3) -0.014(2) -0.011(3)
C21 0.065(4) 0.052(3) 0.165(7) -0.017(4) 0.059(4) 0.010(3)
C22 0.284(17) 0.234(16) 0.289(16) 0.092(13) 0.096(14) 0.223(15)
C23 0.100(6) 0.174(10) 0.301(14) -0.168(11) 0.089(8) -0.030(6)
C24 0.069(4) 0.125(7) 0.267(11) -0.091(8) 0.083(6) -0.007(4)
S5 0.0389(5) 0.0438(6) 0.0631(8) 0.0004(5) 0.0092(5) -0.0041(5)
C25 0.044(2) 0.032(2) 0.041(2) 0.0009(17) 0.0100(18) -0.0018(17)
C26 0.055(2) 0.0246(19) 0.042(2) 0.0006(17) 0.0151(19) 0.0036(17)
C27 0.060(3) 0.025(2) 0.034(2) 0.0023(16) 0.0051(18) -0.0008(17)
C28 0.051(2) 0.028(2) 0.038(2) 0.0019(17) 0.0040(18) 0.0080(17)
C29 0.052(2) 0.0251(19) 0.035(2) 0.0027(16) 0.0091(18) 0.0008(16)
C30 0.053(2) 0.028(2) 0.043(2) 0.0005(17) 0.0085(19) -0.0045(17)
S6 0.0701(8) 0.0359(6) 0.0534(7) -0.0046(5) 0.0160(6) 0.0103(5)
C31 0.068(3) 0.049(3) 0.059(3) -0.002(2) 0.027(2) 0.013(2)
C32 0.068(3) 0.056(3) 0.050(3) 0.003(2) 0.025(3) 0.005(2)
O5 0.076(2) 0.045(2) 0.058(2) 0.0081(16) 0.0108(17) 0.0084(16)
O6 0.100(3) 0.076(3) 0.050(2) -0.0001(19) 0.009(2) 0.006(2)
C33 0.051(2) 0.035(2) 0.045(3) -0.0039(18) 0.0062(19) 0.0025(18)
C34 0.092(4) 0.068(4) 0.064(4) -0.006(3) 0.045(3) -0.011(3)
C35 0.072(3) 0.045(3) 0.057(3) -0.006(2) 0.014(2) 0.016(2)
C36 0.081(4) 0.061(3) 0.058(3) -0.020(3) -0.001(3) 0.014(3)
S7 0.0751(8) 0.0349(6) 0.0355(6) -0.0007(4) -0.0062(5) 0.0102(5)
C37 0.057(3) 0.031(2) 0.038(2) -0.0076(18) -0.011(2) 0.0054(18)
C38 0.048(2) 0.028(2) 0.044(2) -0.0167(17) -0.0135(19) 0.0064(17)
C39 0.049(2) 0.031(2) 0.053(3) -0.0089(19) -0.007(2) 0.0015(18)
C40 0.061(3) 0.028(2) 0.058(3) -0.014(2) -0.008(2) 0.0038(19)
C41 0.071(3) 0.036(2) 0.053(3) -0.020(2) -0.010(2) 0.013(2)
C42 0.069(3) 0.040(2) 0.037(2) -0.0107(19) -0.009(2) 0.012(2)
S8 0.0486(6) 0.0313(5) 0.0543(7) -0.0101(5) -0.0010(5) 0.0086(4)
C43 0.052(3) 0.047(3) 0.077(3) -0.012(2) -0.017(2) 0.011(2)
C44 0.036(2) 0.035(2) 0.089(4) -0.002(3) -0.007(2) -0.0001(18)
O7 0.074(3) 0.064(3) 0.108(3) 0.004(2) -0.026(2) 0.017(2)
O8 0.0547(19) 0.0359(18) 0.087(3) -0.0079(17) 0.0064(17) 0.0076(14)
C45 0.094(4) 0.051(3) 0.064(3) -0.030(3) -0.008(3) 0.021(3)
C46 0.121(6) 0.053(4) 0.149(7) -0.038(4) 0.039(5) 0.023(4)
C47 0.268(12) 0.186(10) 0.080(5) -0.084(6) -0.051(6) 0.157(9)
C48 0.076(5) 0.088(6) 0.226(9) -0.060(6) 0.033(5) 0.010(4)
N1 0.046(2) 0.043(2) 0.084(3) 0.008(2) 0.012(2) 0.0017(17)
C49 0.113(5) 0.049(4) 0.129(6) 0.015(4) 0.043(5) 0.022(3)
C50 0.139(7) 0.084(5) 0.094(5) 0.032(4) 0.056(5) 0.041(5)
C51 0.084(5) 0.139(8) 0.081(5) 0.020(5) 0.020(4) 0.008(5)
C52 0.130(7) 0.142(8) 0.092(6) -0.035(5) 0.038(5) -0.049(6)
C53 0.095(5) 0.078(5) 0.093(5) -0.009(4) 0.032(4) -0.030(4)
N2 0.055(3) 0.050(3) 0.099(4) -0.002(2) 0.001(3) -0.010(2)
C54 0.057(4) 0.155(9) 0.255(12) -0.061(9) -0.016(6) -0.001(5)
C55 0.068(5) 0.127(9) 0.369(19) -0.089(11) -0.037(8) 0.026(5)
C56 0.140(7) 0.219(9) 0.196(9) 0.024(7) -0.082(8) -0.094(8)
C57 0.140(7) 0.219(9) 0.196(9) 0.024(7) -0.082(8) -0.094(8)
C58 0.153(9) 0.35(2) 0.114(8) 0.037(9) -0.035(7) -0.160(12)
N3 0.052(2) 0.045(2) 0.089(3) -0.005(2) -0.009(2) -0.0021(18)
C59 0.121(6) 0.059(4) 0.192(8) -0.016(5) -0.081(6) -0.006(4)
C60 0.089(5) 0.043(4) 0.276(13) 0.025(6) -0.058(7) -0.019(3)
C61 0.054(4) 0.086(6) 0.214(10) 0.073(7) 0.017(5) 0.010(4)
C62 0.075(4) 0.098(6) 0.113(5) 0.041(5) 0.022(4) 0.037(4)
C63 0.061(3) 0.065(4) 0.068(4) 0.008(3) 0.008(3) 0.011(3)
N4 0.065(2) 0.047(2) 0.032(2) -0.0050(16) 0.0037(18) 0.0014(18)
C64 0.086(4) 0.059(3) 0.039(3) -0.003(2) 0.008(3) 0.007(3)
C65 0.084(4) 0.066(4) 0.055(3) 0.002(3) -0.002(3) 0.024(3)
C66 0.071(3) 0.058(3) 0.060(3) -0.018(3) -0.008(3) 0.014(3)
C67 0.080(4) 0.054(3) 0.053(3) -0.015(2) 0.012(3) -0.014(3)
C68 0.077(3) 0.045(3) 0.045(3) -0.002(2) -0.001(2) 0.001(2)
N5 0.077(4) 0.095(5) 0.178(7) -0.007(5) -0.001(4) 0.011(4)
C69 0.062(4) 0.083(6) 0.228(11) 0.052(6) -0.003(6) -0.001(4)
C70 0.055(5) 0.149(9) 0.385(18) 0.150(11) -0.053(7) -0.039(5)
C71 0.047(6) 0.107(9) 0.61(4) 0.103(17) -0.025(13) -0.013(5)
C72 0.055(5) 0.129(12) 0.38(2) -0.061(12) 0.031(10) -0.003(7)
C73 0.078(6) 0.208(14) 0.271(15) -0.077(12) -0.004(8) -0.019(8)
O15 0.090(6) 0.070(6) 0.018(4) -0.022(3) -0.014(3) 0.000(4)
C74 0.090(6) 0.070(6) 0.018(4) -0.022(3) -0.014(3) 0.000(4)
C75 0.090(6) 0.070(6) 0.018(4) -0.022(3) -0.014(3) 0.000(4)
O16 0.090(6) 0.070(6) 0.018(4) -0.022(3) -0.014(3) 0.000(4)
N6 0.117(6) 0.151(8) 0.136(6) -0.015(5) 0.035(5) 0.021(5)
C76 0.117(6) 0.151(8) 0.136(6) -0.015(5) 0.035(5) 0.021(5)
C77 0.117(6) 0.151(8) 0.136(6) -0.015(5) 0.035(5) 0.021(5)
C78 0.117(6) 0.151(8) 0.136(6) -0.015(5) 0.035(5) 0.021(5)
C79 0.117(6) 0.151(8) 0.136(6) -0.015(5) 0.035(5) 0.021(5)
C80 0.117(6) 0.151(8) 0.136(6) -0.015(5) 0.035(5) 0.021(5)
O17 0.062(9) 0.116(15) 0.079(11) -0.009(10) 0.013(8) -0.033(9)
C81 0.069(12) 0.068(13) 0.019(9) -0.026(8) 0.023(8) -0.017(10)

loop_
_atom_type_symbol
_atom_type_description
_atom_type_scat_dispersion_real
_atom_type_scat_dispersion_imag
_atom_type_scat_source
C C 0.0033 0.0016 'International Tables Vol C Tables 4.2.6.8 and 6.1.1.4'
H H 0.0000 0.0000 'International Tables Vol C Tables 4.2.6.8 and 6.1.1.4'
N N 0.0061 0.0033 'International Tables Vol C Tables 4.2.6.8 and 6.1.1.4'
O O 0.0106 0.0060 'International Tables Vol C Tables 4.2.6.8 and 6.1.1.4'
S S 0.1246 0.1234 'International Tables Vol C Tables 4.2.6.8 and 6.1.1.4'
Zn Zn 0.2839 1.4301 'International Tables Vol C Tables 4.2.6.8 and 6.1.1.4'

loop_
_geom_angle_atom_site_label_1
_geom_angle_atom_site_label_2
_geom_angle_atom_site_label_3
_geom_angle
_geom_angle_site_symmetry_1
_geom_angle_site_symmetry_3
O1 Zn1 O8 104.74(13) . 2_645
O1 Zn1 N2 108.49(18) . .
O8 Zn1 N2 119.52(17) 2_645 .
O1 Zn1 N1 122.97(16) . .
O8 Zn1 N1 97.74(16) 2_645 .
N2 Zn1 N1 104.16(19) . .
O3 Zn2 O5 133.50(18) . 4_576
O3 Zn2 N4 99.26(16) . .
O5 Zn2 N4 112.76(15) 4_576 .
O3 Zn2 N3 106.0(2) . .
O5 Zn2 N3 97.56(16) 4_576 .
N4 Zn2 N3 104.85(16) . .
C1 S1 C39 103.19(19) . .
C6 C1 C2 119.6(4) . .
C6 C1 S1 117.5(3) . .
C2 C1 S1 122.9(3) . .
C3 C2 C1 117.8(4) . .
C3 C2 S2 120.8(3) . .
C1 C2 S2 121.3(3) . .
C2 C3 C4 121.3(4) . .
C2 C3 S3 122.8(3) . .
C4 C3 S3 115.7(4) . .
C5 C4 C3 122.0(4) . .
C5 C4 H4 119.0 . .
C3 C4 H4 119.0 . .
C4 C5 C6 116.6(4) . .
C4 C5 C9 122.5(4) . .
C6 C5 C9 120.7(4) . .
C1 C6 C5 122.5(4) . .
C1 C6 H6 118.7 . .
C5 C6 H6 118.7 . .
C2 S2 C7 99.15(19) . .
C8 C7 S2 108.2(3) . .
C8 C7 H7A 110.0 . .
S2 C7 H7A 110.1 . .
C8 C7 H7B 110.1 . .
S2 C7 H7B 110.1 . .
H7A C7 H7B 108.4 . .
O2 C8 O1 123.7(4) . .
O2 C8 C7 121.3(4) . .
O1 C8 C7 114.9(4) . .
C8 O1 Zn1 110.2(3) . .
C11 C9 C10 109.3(5) . .
C11 C9 C12 108.0(4) . .
C10 C9 C12 110.7(5) . .
C11 C9 C5 111.7(4) . .
C10 C9 C5 106.8(4) . .
C12 C9 C5 110.3(4) . .
C9 C10 H10A 109.5 . .
C9 C10 H10B 109.5 . .
H10A C10 H10B 109.5 . .
C9 C10 H10C 109.4 . .
H10A C10 H10C 109.5 . .
H10B C10 H10C 109.5 . .
C9 C11 H11A 109.5 . .
C9 C11 H11B 109.5 . .
H11A C11 H11B 109.5 . .
C9 C11 H11C 109.5 . .
H11A C11 H11C 109.5 . .
H11B C11 H11C 109.5 . .
C9 C12 H12A 109.5 . .
C9 C12 H12B 109.5 . .
H12A C12 H12B 109.5 . .
C9 C12 H12C 109.5 . .
H12A C12 H12C 109.5 . .
H12B C12 H12C 109.5 . .
C13 S3 C3 104.87(19) . .
C18 C13 C14 120.2(4) . .
C18 C13 S3 117.2(4) . .
C14 C13 S3 122.5(3) . .
C15 C14 C13 117.4(4) . .
C15 C14 S4 123.7(3) . .
C13 C14 S4 118.9(3) . .
C14 C15 C16 119.9(4) . .
C14 C15 S5 123.0(3) . .
C16 C15 S5 116.9(3) . .
C17 C16 C15 122.4(4) . .
C17 C16 H16 118.8 . .
C15 C16 H16 118.8 . .
C18 C17 C16 117.6(4) . .
C18 C17 C21 120.7(5) . .
C16 C17 C21 121.7(5) . .
C17 C18 C13 122.1(5) . .
C17 C18 H18 119.0 . .
C13 C18 H18 119.0 . .
C19 S4 C14 98.8(2) . .
C20 C19 S4 113.3(4) . .
C20 C19 H19A 108.9 . .
S4 C19 H19A 108.9 . .
C20 C19 H19B 108.9 . .
S4 C19 H19B 108.9 . .
H19A C19 H19B 107.7 . .
O4 C20 O3 123.5(6) . .
O4 C20 C19 119.8(6) . .
O3 C20 C19 116.7(5) . .
C20 O3 Zn2 110.9(4) . .
C23 C21 C24 119.0(7) . .
C23 C21 C17 109.7(6) . .
C24 C21 C17 113.0(5) . .
C23 C21 C22 105.4(10) . .
C24 C21 C22 100.6(9) . .
C17 C21 C22 107.9(7) . .
C21 C22 H22A 109.5 . .
C21 C22 H22B 109.5 . .
H22A C22 H22B 109.5 . .
C21 C22 H22C 109.4 . .
H22A C22 H22C 109.5 . .
H22B C22 H22C 109.5 . .
C21 C23 H23A 109.4 . .
C21 C23 H23B 109.5 . .
H23A C23 H23B 109.5 . .
C21 C23 H23C 109.5 . .
H23A C23 H23C 109.5 . .
H23B C23 H23C 109.5 . .
C21 C24 H24A 109.5 . .
C21 C24 H24B 109.5 . .
H24A C24 H24B 109.5 . .
C21 C24 H24C 109.5 . .
H24A C24 H24C 109.5 . .
H24B C24 H24C 109.5 . .
C25 S5 C15 103.40(19) . .
C30 C25 C26 120.5(4) . .
C30 C25 S5 117.0(3) . .
C26 C25 S5 122.5(3) . .
C25 C26 C27 117.3(4) . .
C25 C26 S6 122.2(3) . .
C27 C26 S6 120.5(3) . .
C28 C27 C26 120.6(4) . .
C28 C27 S7 117.4(3) . .
C26 C27 S7 122.0(3) . .
C29 C28 C27 122.5(4) . .
C29 C28 H28 118.7 . .
C27 C28 H28 118.7 . .
C28 C29 C30 116.3(4) . .
C28 C29 C33 120.9(4) . .
C30 C29 C33 122.6(4) . .
C29 C30 C25 122.6(4) . .
C29 C30 H30 118.7 . .
C25 C30 H30 118.7 . .
C26 S6 C31 99.9(2) . .
C32 C31 S6 111.8(3) . .
C32 C31 H31A 109.3 . .
S6 C31 H31A 109.3 . .
C32 C31 H31B 109.3 . .
S6 C31 H31B 109.3 . .
H31A C31 H31B 107.9 . .
O6 C32 O5 123.8(5) . .
O6 C32 C31 122.5(5) . .
O5 C32 C31 113.7(5) . .
C32 O5 Zn2 107.4(3) . 4_575
C29 C33 C35 111.2(3) . .
C29 C33 C36 113.2(4) . .
C35 C33 C36 107.1(4) . .
C29 C33 C34 106.8(4) . .
C35 C33 C34 109.7(4) . .
C36 C33 C34 108.8(4) . .
C33 C34 H34A 109.5 . .
C33 C34 H34B 109.5 . .
H34A C34 H34B 109.5 . .
C33 C34 H34C 109.5 . .
H34A C34 H34C 109.5 . .
H34B C34 H34C 109.5 . .
C33 C35 H35A 109.5 . .
C33 C35 H35B 109.5 . .
H35A C35 H35B 109.5 . .
C33 C35 H35C 109.5 . .
H35A C35 H35C 109.5 . .
H35B C35 H35C 109.5 . .
C33 C36 H36A 109.5 . .
C33 C36 H36B 109.5 . .
H36A C36 H36B 109.5 . .
C33 C36 H36C 109.5 . .
H36A C36 H36C 109.5 . .
H36B C36 H36C 109.5 . .
C27 S7 C37 102.76(18) . .
C42 C37 C38 120.3(4) . .
C42 C37 S7 116.7(3) . .
C38 C37 S7 122.8(3) . .
C39 C38 C37 117.3(4) . .
C39 C38 S8 121.4(4) . .
C37 C38 S8 121.2(3) . .
C40 C39 C38 121.0(4) . .
C40 C39 S1 116.6(3) . .
C38 C39 S1 122.4(3) . .
C41 C40 C39 121.9(4) . .
C41 C40 H40 119.1 . .
C39 C40 H40 119.1 . .
C40 C41 C42 117.5(4) . .
C40 C41 C45 122.9(4) . .
C42 C41 C45 119.4(5) . .
C37 C42 C41 121.6(4) . .
C37 C42 H42 119.2 . .
C41 C42 H42 119.2 . .
C38 S8 C43 96.7(2) . .
C44 C43 S8 112.6(3) . .
C44 C43 H43A 109.1 . .
S8 C43 H43A 109.1 . .
C44 C43 H43B 109.1 . .
S8 C43 H43B 109.1 . .
H43A C43 H43B 107.8 . .
O7 C44 O8 123.9(5) . .
O7 C44 C43 117.0(5) . .
O8 C44 C43 119.1(4) . .
C44 O8 Zn1 110.8(3) . 2_655
C47 C45 C46 113.0(6) . .
C47 C45 C48 111.1(7) . .
C46 C45 C48 103.2(6) . .
C47 C45 C41 109.6(5) . .
C46 C45 C41 111.4(5) . .
C48 C45 C41 108.3(5) . .
C45 C46 H46A 109.5 . .
C45 C46 H46B 109.5 . .
H46A C46 H46B 109.5 . .
C45 C46 H46C 109.5 . .
H46A C46 H46C 109.5 . .
H46B C46 H46C 109.5 . .
C45 C47 H47A 109.4 . .
C45 C47 H47B 109.5 . .
H47A C47 H47B 109.5 . .
C45 C47 H47C 109.5 . .
H47A C47 H47C 109.5 . .
H47B C47 H47C 109.5 . .
C45 C48 H48A 109.5 . .
C45 C48 H48B 109.4 . .
H48A C48 H48B 109.5 . .
C45 C48 H48C 109.5 . .
H48A C48 H48C 109.5 . .
H48B C48 H48C 109.5 . .
C49 N1 C53 116.3(6) . .
C49 N1 Zn1 123.5(5) . .
C53 N1 Zn1 120.0(4) . .
N1 C49 C50 123.5(7) . .
N1 C49 H49 118.2 . .
C50 C49 H49 118.2 . .
C51 C50 C49 118.0(7) . .
C51 C50 H50 121.0 . .
C49 C50 H50 121.0 . .
C50 C51 C52 120.4(7) . .
C50 C51 H51 119.8 . .
C52 C51 H51 119.8 . .
C53 C52 C51 117.6(8) . .
C53 C52 H52 121.2 . .
C51 C52 H52 121.2 . .
N1 C53 C52 124.2(7) . .
N1 C53 H53 117.9 . .
C52 C53 H53 117.9 . .
C58 N2 C54 114.4(8) . .
C58 N2 Zn1 121.7(6) . .
C54 N2 Zn1 123.8(6) . .
N2 C54 C55 118.3(11) . .
N2 C54 H54 120.9 . .
C55 C54 H54 120.9 . .
C56 C55 C54 123.4(12) . .
C56 C55 H55 118.3 . .
C54 C55 H55 118.3 . .
C57 C56 C55 114.3(11) . .
C57 C56 H56 122.8 . .
C55 C56 H56 122.9 . .
C56 C57 C58 120.4(14) . .
C56 C57 H57 119.8 . .
C58 C57 H57 119.8 . .
N2 C58 C57 129.1(12) . .
N2 C58 H58 115.5 . .
C57 C58 H58 115.4 . .
C63 N3 C59 117.3(6) . .
C63 N3 Zn2 120.4(4) . .
C59 N3 Zn2 122.2(5) . .
N3 C59 C60 122.8(9) . .
N3 C59 H59 118.6 . .
C60 C59 H59 118.6 . .
C61 C60 C59 118.8(8) . .
C61 C60 H60 120.6 . .
C59 C60 H60 120.6 . .
C60 C61 C62 120.4(8) . .
C60 C61 H61 119.8 . .
C62 C61 H61 119.8 . .
C61 C62 C63 119.2(8) . .
C61 C62 H62 120.4 . .
C63 C62 H62 120.4 . .
N3 C63 C62 121.5(6) . .
N3 C63 H63 119.2 . .
C62 C63 H63 119.2 . .
C68 N4 C64 117.5(4) . .
C68 N4 Zn2 123.5(3) . .
C64 N4 Zn2 118.9(3) . .
N4 C64 C65 122.4(5) . .
N4 C64 H64 118.8 . .
C65 C64 H64 118.8 . .
C64 C65 C66 119.6(5) . .
C64 C65 H65 120.2 . .
C66 C65 H65 120.2 . .
C67 C66 C65 119.3(5) . .
C67 C66 H66 120.4 . .
C65 C66 H66 120.4 . .
C66 C67 C68 117.4(5) . .
C66 C67 H67 121.3 . .
C68 C67 H67 121.3 . .
N4 C68 C67 123.8(5) . .
N4 C68 H68 118.1 . .
C67 C68 H68 118.1 . .
C73 N5 C69 118.3(10) . .
N5 C69 C70 125.9(10) . .
N5 C69 H69 117.1 . .
C70 C69 H69 117.1 . .
C71 C70 C69 117.5(14) . .
C71 C70 H70 121.3 . .
C69 C70 H70 121.3 . .
C72 C71 C70 119.8(14) . .
C72 C71 H71 120.0 . .
C70 C71 H71 120.1 . .
C71 C72 C73 120.5(13) . .
C71 C72 H72 119.8 . .
C73 C72 H72 119.7 . .
N5 C73 C72 118.0(13) . .
N5 C73 H73 121.0 . .
C72 C73 H73 121.0 . .
C74 O15 H15 110.1 . .
O15 C74 H74A 109.5 . .
O15 C74 H74B 109.6 . .
H74A C74 H74B 109.5 . .
O15 C74 H74C 109.3 . .
H74A C74 H74C 109.5 . .
H74B C74 H74C 109.5 . .
O16 C75 H75A 112.8 . .
O16 C75 H75B 112.2 . .
H75A C75 H75B 106.4 . .
O16 C75 H75C 111.6 . .
H75A C75 H75C 106.8 . .
H75B C75 H75C 106.7 . .
C75 O16 H16A 113.5 . .
C76 N6 C80 120.0 . .
N6 C76 C77 120.0 . .
N6 C76 H76 120.0 . .
C77 C76 H76 120.0 . .
C78 C77 C76 120.0 . .
C78 C77 H77 120.0 . .
C76 C77 H77 120.0 . .
C77 C78 C79 120.0 . .
C77 C78 H78 120.0 . .
C79 C78 H78 120.0 . .
C80 C79 C78 120.0 . .
C80 C79 H79 120.0 . .
C78 C79 H79 120.0 . .
C79 C80 N6 120.0 . .
C79 C80 H80 120.0 . .
N6 C80 H80 120.0 . .
C81 O17 H17 109.7 . .
O17 C81 H81A 109.4 . .
O17 C81 H81B 109.7 . .
H81A C81 H81B 109.4 . .
O17 C81 H81C 109.4 . .
H81A C81 H81C 109.4 . .
H81B C81 H81C 109.4 . .

loop_
_geom_bond_atom_site_label_1
_geom_bond_atom_site_label_2
_geom_bond_distance
_geom_bond_site_symmetry_2
Zn1 O1 1.944(3) .
Zn1 O8 1.975(3) 2_645
Zn1 N2 2.047(5) .
Zn1 N1 2.050(5) .
Zn2 O3 1.941(3) .
Zn2 O5 1.949(3) 4_576
Zn2 N4 2.038(4) .
Zn2 N3 2.074(5) .
S1 C1 1.783(5) .
S1 C39 1.787(5) .
C1 C6 1.385(6) .
C1 C2 1.404(6) .
C2 C3 1.381(6) .
C2 S2 1.783(4) .
C3 C4 1.384(6) .
C3 S3 1.798(4) .
C4 C5 1.370(6) .
C4 H4 0.9500 .
C5 C6 1.396(6) .
C5 C9 1.541(6) .
C6 H6 0.9500 .
S2 C7 1.813(5) .
C7 C8 1.512(6) .
C7 H7A 0.9900 .
C7 H7B 0.9900 .
C8 O2 1.211(5) .
C8 O1 1.258(5) .
C9 C11 1.527(8) .
C9 C10 1.528(7) .
C9 C12 1.530(7) .
C10 H10A 0.9800 .
C10 H10B 0.9800 .
C10 H10C 0.9800 .
C11 H11A 0.9800 .
C11 H11B 0.9800 .
C11 H11C 0.9800 .
C12 H12A 0.9800 .
C12 H12B 0.9800 .
C12 H12C 0.9800 .
S3 C13 1.776(5) .
C13 C18 1.386(6) .
C13 C14 1.424(6) .
C14 C15 1.387(6) .
C14 S4 1.783(4) .
C15 C16 1.391(6) .
C15 S5 1.784(4) .
C16 C17 1.386(7) .
C16 H16 0.9500 .
C17 C18 1.360(7) .
C17 C21 1.529(7) .
C18 H18 0.9500 .
S4 C19 1.763(6) .
C19 C20 1.500(8) .
C19 H19A 0.9900 .
C19 H19B 0.9900 .
C20 O4 1.218(7) .
C20 O3 1.272(7) .
C21 C23 1.417(11) .
C21 C24 1.452(9) .
C21 C22 1.556(13) .
C22 H22A 0.9800 .
C22 H22B 0.9800 .
C22 H22C 0.9800 .
C23 H23A 0.9800 .
C23 H23B 0.9800 .
C23 H23C 0.9800 .
C24 H24A 0.9800 .
C24 H24B 0.9800 .
C24 H24C 0.9800 .
S5 C25 1.782(4) .
C25 C30 1.397(6) .
C25 C26 1.398(6) .
C26 C27 1.405(6) .
C26 S6 1.773(4) .
C27 C28 1.400(5) .
C27 S7 1.782(4) .
C28 C29 1.381(6) .
C28 H28 0.9500 .
C29 C30 1.393(6) .
C29 C33 1.511(6) .
C30 H30 0.9500 .
S6 C31 1.817(5) .
C31 C32 1.521(7) .
C31 H31A 0.9900 .
C31 H31B 0.9900 .
C32 O6 1.220(6) .
C32 O5 1.285(6) .
O5 Zn2 1.949(3) 4_575
C33 C35 1.532(6) .
C33 C36 1.539(7) .
C33 C34 1.559(7) .
C34 H34A 0.9800 .
C34 H34B 0.9800 .
C34 H34C 0.9800 .
C35 H35A 0.9800 .
C35 H35B 0.9800 .
C35 H35C 0.9800 .
C36 H36A 0.9800 .
C36 H36B 0.9800 .
C36 H36C 0.9800 .
S7 C37 1.782(4) .
C37 C42 1.393(6) .
C37 C38 1.414(6) .
C38 C39 1.394(6) .
C38 S8 1.783(4) .
C39 C40 1.392(6) .
C40 C41 1.382(7) .
C40 H40 0.9500 .
C41 C42 1.397(7) .
C41 C45 1.548(6) .
C42 H42 0.9500 .
S8 C43 1.819(5) .
C43 C44 1.509(6) .
C43 H43A 0.9900 .
C43 H43B 0.9900 .
C44 O7 1.240(6) .
C44 O8 1.261(6) .
O8 Zn1 1.975(3) 2_655
C45 C47 1.476(9) .
C45 C46 1.513(9) .
C45 C48 1.536(9) .
C46 H46A 0.9800 .
C46 H46B 0.9800 .
C46 H46C 0.9800 .
C47 H47A 0.9800 .
C47 H47B 0.9800 .
C47 H47C 0.9800 .
C48 H48A 0.9800 .
C48 H48B 0.9800 .
C48 H48C 0.9800 .
N1 C49 1.325(7) .
N1 C53 1.330(7) .
C49 C50 1.385(9) .
C49 H49 0.9500 .
C50 C51 1.314(11) .
C50 H50 0.9500 .
C51 C52 1.393(11) .
C51 H51 0.9500 .
C52 C53 1.339(9) .
C52 H52 0.9500 .
C53 H53 0.9500 .
N2 C58 1.240(10) .
N2 C54 1.273(10) .
C54 C55 1.470(13) .
C54 H54 0.9500 .
C55 C56 1.289(17) .
C55 H55 0.9500 .
C56 C57 1.269(19) .
C56 H56 0.9500 .
C57 C58 1.357(13) .
C57 H57 0.9500 .
C58 H58 0.9500 .
N3 C63 1.329(7) .
N3 C59 1.332(8) .
C59 C60 1.386(12) .
C59 H59 0.9500 .
C60 C61 1.322(13) .
C60 H60 0.9500 .
C61 C62 1.342(12) .
C61 H61 0.9500 .
C62 C63 1.394(8) .
C62 H62 0.9500 .
C63 H63 0.9500 .
N4 C68 1.320(6) .
N4 C64 1.346(6) .
C64 C65 1.366(8) .
C64 H64 0.9500 .
C65 C66 1.373(8) .
C65 H65 0.9500 .
C66 C67 1.374(7) .
C66 H66 0.9500 .
C67 C68 1.397(7) .
C67 H67 0.9500 .
C68 H68 0.9500 .
N5 C73 1.316(12) .
N5 C69 1.346(11) .
C69 C70 1.382(11) .
C69 H69 0.9500 .
C70 C71 1.36(2) .
C70 H70 0.9500 .
C71 C72 1.34(2) .
C71 H71 0.9500 .
C72 C73 1.506(19) .
C72 H72 0.9500 .
C73 H73 0.9500 .
O15 C74 1.389(16) .
O15 H15 0.8466 .
C74 H74A 0.9800 .
C74 H74B 0.9800 .
C74 H74C 0.9800 .
C75 O16 1.464(15) .
C75 H75A 1.0077 .
C75 H75B 1.0055 .
C75 H75C 1.0055 .
O16 H16A 0.8779 .
N6 C76 1.3900 .
N6 C80 1.3900 .
C76 C77 1.3900 .
C76 H76 0.9500 .
C77 C78 1.3900 .
C77 H77 0.9500 .
C78 C79 1.3900 .
C78 H78 0.9500 .
C79 C80 1.3900 .
C79 H79 0.9500 .
C80 H80 0.9500 .
O17 C81 1.384(16) .
O17 H17 0.8410 .
C81 H81A 0.9803 .
C81 H81B 0.9803 .
C81 H81C 0.9803 .
